data_7709599
loop_
_publ_author_name
'Tang, Chunlan'
'Xing, Wen-Hao'
'Wang, Naizheng'
'Tang, Jian'
'Lin, Zheshuai'
'Wu, Jieyun'
'Yin, Wenlong'
'Bin, Kang'

_publ_section_title
;
 The synthesis and structure-property relation analysis of metal
 chalcohalide crystals Cs2InPS4X2 (X = Cl, Br) with mixed anions
;
_journal_name_full 'Dalton Transactions'
_journal_paper_doi 10.1039/D2DT00078D
_journal_year 2022
_chemical_formula_moiety 'Br2 Cs2 In P S4'
_chemical_formula_sum 'Br2 Cs2 In P S4'
_chemical_formula_weight 699.67
_space_group_crystal_system monoclinic
_space_group_IT_number 14
_space_group_name_Hall '-P 2yn'
_space_group_name_H-M_alt 'P 1 21/n 1'
_atom_sites_solution_primary iterative
_audit_creation_date 2021-06-09
_audit_creation_method
;
Olex2 1.2
(compiled 2018.05.29 svn.r3508 for OlexSys, GUI svn.r5506)
;
_cell_angle_alpha 90
_cell_angle_beta 97.011(4)
_cell_angle_gamma 90
_cell_formula_units_Z 4
_cell_length_a 9.8353(4)
_cell_length_b 7.9969(3)
_cell_length_c 16.4742(6)
_cell_measurement_reflns_used 8614
_cell_measurement_temperature 296.67(10)
_cell_measurement_theta_max 32.0980
_cell_measurement_theta_min 3.2580
_cell_volume 1286.04(9)
_computing_cell_refinement 'CrysAlisPro 1.171.39.44a (Rigaku OD, 2018)'
_computing_data_collection 'CrysAlisPro 1.171.39.44a (Rigaku OD, 2018)'
_computing_data_reduction 'CrysAlisPro 1.171.39.44a (Rigaku OD, 2018)'
_computing_molecular_graphics 'Olex2 (Dolomanov et al., 2009)'
_computing_publication_material 'Olex2 (Dolomanov et al., 2009)'
_computing_structure_refinement 'ShelXL (Sheldrick, 2015)'
_computing_structure_solution 'olex2.solve (Bourhis et al., 2015)'
_diffrn_ambient_environment air
_diffrn_ambient_temperature 296.67(10)
_diffrn_detector 'CCD plate'
_diffrn_detector_type HyPix
_diffrn_measured_fraction_theta_full 0.998
_diffrn_measured_fraction_theta_max 0.875
_diffrn_measurement_details
;
List of Runs (angles in degrees, time in seconds):

  # Type    Start    End  Width  t~exp~   \w     \q     \k     \f   Frames
--------------------------------------------------------------------------
  1  \w     -5.00  79.00   0.50    5.50    --    9.62  77.00   0.00  168
  2  \w      1.00  80.00   0.50    5.50    --    9.62  57.00 -90.00  158
  3  \w    -20.00  25.00   0.50    5.50    --   -8.52 -99.00 -60.00   90
  4  \w    -26.00  -1.00   0.50    5.50    --   -8.52 -99.00 120.00   50
  5  \w    -25.00  20.00   0.50    5.50    --    9.62 -99.00 150.00   90
  6  \w    -58.00  21.00   0.50    5.50    --    9.62 -37.00  60.00  158
  7  \w     12.00  43.00   0.50    5.50    --    9.62 -99.00-150.00   62
  8  \w    -25.00  39.00   0.50    5.50    --    9.62 -99.00-180.00  128
;
_diffrn_measurement_device 'four-circle diffractometer'
_diffrn_measurement_device_type 'XtaLAB Synergy, Dualflex, HyPix'
_diffrn_measurement_method '\w scans'
_diffrn_orient_matrix_type 'CrysAlisPro convention (1999,Acta A55,543-557)'
_diffrn_orient_matrix_UB_11 0.0553166000
_diffrn_orient_matrix_UB_12 0.0571789000
_diffrn_orient_matrix_UB_13 0.0010180000
_diffrn_orient_matrix_UB_21 -0.0065203000
_diffrn_orient_matrix_UB_22 -0.0002600000
_diffrn_orient_matrix_UB_23 -0.0433555000
_diffrn_orient_matrix_UB_31 -0.0466675000
_diffrn_orient_matrix_UB_32 0.0677990000
_diffrn_orient_matrix_UB_33 -0.0009675000
_diffrn_radiation_monochromator mirror
_diffrn_radiation_probe x-ray
_diffrn_radiation_type MoK\a
_diffrn_radiation_wavelength 0.71073
_diffrn_reflns_av_R_equivalents 0.0364
_diffrn_reflns_av_unetI/netI 0.0321
_diffrn_reflns_Laue_measured_fraction_full 0.998
_diffrn_reflns_Laue_measured_fraction_max 0.875
_diffrn_reflns_limit_h_max 14
_diffrn_reflns_limit_h_min -13
_diffrn_reflns_limit_k_max 10
_diffrn_reflns_limit_k_min -11
_diffrn_reflns_limit_l_max 18
_diffrn_reflns_limit_l_min -24
_diffrn_reflns_number 19817
_diffrn_reflns_point_group_measured_fraction_full 0.998
_diffrn_reflns_point_group_measured_fraction_max 0.875
_diffrn_reflns_theta_full 25.242
_diffrn_reflns_theta_max 32.433
_diffrn_reflns_theta_min 3.293
_diffrn_source 'micro-focus sealed X-ray tube'
_diffrn_source_type 'PhotonJet (Mo) X-ray Source'
_exptl_absorpt_coefficient_mu 14.347
_exptl_absorpt_correction_T_max 1.00000
_exptl_absorpt_correction_T_min 0.75655
_exptl_absorpt_correction_type multi-scan
_exptl_absorpt_process_details
;
CrysAlisPro 1.171.39.44a (Rigaku Oxford Diffraction, 2018)
Empirical absorption correction using spherical harmonics,
 implemented in SCALE3 ABSPACK scaling algorithm.
;
_exptl_crystal_colour 'clear light colourless'
_exptl_crystal_colour_lustre clear
_exptl_crystal_colour_modifier light
_exptl_crystal_colour_primary colourless
_exptl_crystal_density_diffrn 3.614
_exptl_crystal_description block
_exptl_crystal_F_000 1232
_exptl_crystal_size_max 0.12
_exptl_crystal_size_mid 0.09
_exptl_crystal_size_min 0.07
_refine_diff_density_max 1.477
_refine_diff_density_min -1.493
_refine_diff_density_rms 0.151
_refine_ls_extinction_coef 0.00059(6)
_refine_ls_extinction_expression Fc^*^=kFc[1+0.001xFc^2^\l^3^/sin(2\q)]^-1/4^
_refine_ls_extinction_method 'SHELXL-2017/1 (Sheldrick 2017)'
_refine_ls_goodness_of_fit_ref 1.070
_refine_ls_hydrogen_treatment undef
_refine_ls_matrix_type full
_refine_ls_number_parameters 92
_refine_ls_number_reflns 4051
_refine_ls_number_restraints 0
_refine_ls_restrained_S_all 1.070
_refine_ls_R_factor_all 0.0445
_refine_ls_R_factor_gt 0.0263
_refine_ls_shift/su_max 0.001
_refine_ls_shift/su_mean 0.000
_refine_ls_structure_factor_coef Fsqd
_refine_ls_weighting_details 'w=1/[\s^2^(Fo^2^)+(0.0165P)^2^+1.0071P] where P=(Fo^2^+2Fc^2^)/3'
_refine_ls_weighting_scheme calc
_refine_ls_wR_factor_gt 0.0529
_refine_ls_wR_factor_ref 0.0570
_reflns_Friedel_coverage 0.000
_reflns_number_gt 2928
_reflns_number_total 4051
_reflns_threshold_expression 'I > 2\s(I)'
_cod_data_source_file d2dt00078d1.cif
_cod_data_source_block Cs2Br2InPS4
_cod_database_code 7709599
_shelx_shelxl_version_number 2017/1
_chemical_oxdiff_formula InPSCsBr
_chemical_oxdiff_usercomment 'hemisphere  0.75  0.5  5.5s  RT'
_shelx_space_group_comment
;
The symmetry employed for this shelxl refinement is uniquely defined
by the following loop, which should always be used as a source of
symmetry information in preference to the above space-group names.
They are only intended as comments.
;
_shelx_estimated_absorpt_t_max 0.433
_shelx_estimated_absorpt_t_min 0.278
_reflns_odcompleteness_completeness 99.80
_reflns_odcompleteness_iscentric 1
_reflns_odcompleteness_theta 28.22
_olex2_refinement_description
;
;
_olex2_submission_special_instructions 'No special instructions were received'
_oxdiff_exptl_absorpt_empirical_details
;
Empirical correction (ABSPACK) includes:
- Absorption correction using spherical harmonics
- Frame scaling
;
_oxdiff_exptl_absorpt_empirical_full_max 1.200
_oxdiff_exptl_absorpt_empirical_full_min 0.805

loop_
_space_group_symop_operation_xyz
'x, y, z'
'-x+1/2, y+1/2, -z+1/2'
'-x, -y, -z'
'x-1/2, -y-1/2, z-1/2'

loop_
_atom_site_label
_atom_site_type_symbol
_atom_site_fract_x
_atom_site_fract_y
_atom_site_fract_z
_atom_site_U_iso_or_equiv
_atom_site_adp_type
_atom_site_occupancy
_atom_site_site_symmetry_order
_atom_site_calc_flag
_atom_site_refinement_flags_posn
_atom_site_refinement_flags_adp
_atom_site_refinement_flags_occupancy
_atom_site_disorder_assembly
_atom_site_disorder_group
In In 0.68268(2) 0.50010(3) 0.44506(2) 0.02251(6) Uani 1 1 d . . . . .
Cs1 Cs 0.55931(3) 0.00119(3) 0.27320(2) 0.03741(7) Uani 1 1 d . . . . .
Cs2 Cs 0.35176(3) 0.49998(3) 0.09120(2) 0.03712(7) Uani 1 1 d . . . . .
Br2 Br 0.83779(4) 0.74712(4) 0.40035(2) 0.03308(9) Uani 1 1 d . . . . .
Br1 Br 0.82737(4) 0.25308(4) 0.39072(2) 0.03299(9) Uani 1 1 d . . . . .
P P 0.36414(8) 0.41032(10) 0.36164(5) 0.02022(16) Uani 1 1 d . . . . .
S1 S 0.46158(9) 0.27594(10) 0.45899(5) 0.02546(18) Uani 1 1 d . . . . .
S2 S 0.27319(9) 0.27730(10) 0.26947(5) 0.02834(18) Uani 1 1 d . . . . .
S4 S 0.21811(9) 0.55034(12) 0.41183(5) 0.03012(19) Uani 1 1 d . . . . .
S3 S 0.51639(9) 0.55702(12) 0.32225(5) 0.0301(2) Uani 1 1 d . . . . .

loop_
_atom_site_aniso_label
_atom_site_aniso_U_11
_atom_site_aniso_U_22
_atom_site_aniso_U_33
_atom_site_aniso_U_23
_atom_site_aniso_U_13
_atom_site_aniso_U_12
In 0.02147(12) 0.02675(12) 0.01865(11) 0.00181(9) -0.00020(8) -0.00002(9)
Cs1 0.03705(14) 0.03511(13) 0.03983(14) -0.00248(10) 0.00367(10) 0.00242(10)
Cs2 0.04215(15) 0.03457(13) 0.03672(13) 0.00274(10) 0.01322(10) 0.00826(10)
Br2 0.03164(19) 0.02955(19) 0.0389(2) -0.00124(15) 0.00779(15) -0.00946(14)
Br1 0.0352(2) 0.02873(19) 0.03601(19) -0.00218(14) 0.00810(15) 0.00589(14)
P 0.0206(4) 0.0218(4) 0.0174(4) -0.0009(3) -0.0008(3) -0.0020(3)
S1 0.0275(4) 0.0255(4) 0.0223(4) 0.0044(3) -0.0014(3) 0.0010(3)
S2 0.0345(5) 0.0268(4) 0.0220(4) -0.0045(3) -0.0036(3) -0.0050(4)
S4 0.0290(5) 0.0400(5) 0.0202(4) -0.0012(3) -0.0016(3) 0.0118(4)
S3 0.0262(4) 0.0380(5) 0.0245(4) 0.0116(4) -0.0035(3) -0.0087(4)

loop_
_atom_type_symbol
_atom_type_description
_atom_type_scat_dispersion_real
_atom_type_scat_dispersion_imag
_atom_type_scat_source
Br Br -0.2901 2.4595 'International Tables Vol C Tables 4.2.6.8 and 6.1.1.4'
Cs Cs -0.3680 2.1192 'International Tables Vol C Tables 4.2.6.8 and 6.1.1.4'
In In -0.7276 1.3100 'International Tables Vol C Tables 4.2.6.8 and 6.1.1.4'
P P 0.1023 0.0942 'International Tables Vol C Tables 4.2.6.8 and 6.1.1.4'
S S 0.1246 0.1234 'International Tables Vol C Tables 4.2.6.8 and 6.1.1.4'

loop_
_geom_angle_atom_site_label_1
_geom_angle_atom_site_label_2
_geom_angle_atom_site_label_3
_geom_angle
_geom_angle_site_symmetry_1
_geom_angle_site_symmetry_3
_geom_angle_publ_flag
Br2 In S1 91.60(2) . 3_666 ?
Br2 In S1 163.89(2) . . ?
Br1 In Br2 96.333(14) . . ?
Br1 In S1 165.991(19) . 3_666 ?
Br1 In S1 90.28(2) . . ?
S1 In S1 85.12(3) . 3_666 ?
S4 In Br2 102.28(3) 3_666 . ?
S4 In Br1 91.99(2) 3_666 . ?
S4 In S1 92.11(3) 3_666 . ?
S4 In S1 75.00(3) 3_666 3_666 ?
S4 In S3 161.96(3) 3_666 . ?
S3 In Br2 88.92(2) . . ?
S3 In Br1 100.87(3) . . ?
S3 In S1 75.39(3) . . ?
S3 In S1 90.78(3) . 3_666 ?
Cs2 Cs1 Cs2 88.665(6) 2_545 . ?
Br2 Cs1 Cs2 156.794(9) 1_545 . ?
Br2 Cs1 Cs2 132.584(9) 2_645 2_545 ?
Br2 Cs1 Cs2 109.159(9) 1_545 2_545 ?
Br2 Cs1 Cs2 44.037(7) 2_645 . ?
Br2 Cs1 Br2 117.337(9) 2_645 1_545 ?
Br2 Cs1 P 123.931(14) 1_545 . ?
Br2 Cs1 P 91.950(14) 2_645 . ?
Br2 Cs1 S1 114.463(14) 2_645 . ?
Br2 Cs1 S1 95.518(14) 1_545 . ?
Br2 Cs1 S2 115.191(16) 2_645 2_545 ?
Br2 Cs1 S4 64.535(15) 2_645 2_545 ?
Br2 Cs1 S4 151.402(17) 1_545 2_545 ?
Br1 Cs1 Cs2 97.097(9) 2_645 . ?
Br1 Cs1 Cs2 133.585(9) 2_645 2_545 ?
Br1 Cs1 Cs2 95.066(8) . . ?
Br1 Cs1 Cs2 110.061(9) . 2_545 ?
Br1 Cs1 Br2 65.345(9) . 1_545 ?
Br1 Cs1 Br2 82.522(10) . 2_645 ?
Br1 Cs1 Br2 65.142(9) 2_645 2_645 ?
Br1 Cs1 Br2 81.534(10) 2_645 1_545 ?
Br1 Cs1 Br1 115.168(9) 2_645 . ?
Br1 Cs1 P 152.749(14) 2_645 . ?
Br1 Cs1 P 73.475(13) . . ?
Br1 Cs1 S1 61.144(14) . . ?
Br1 Cs1 S1 176.135(15) 2_645 . ?
Br1 Cs1 S2 86.506(16) 2_645 2_545 ?
Br1 Cs1 S2 157.067(17) . 2_545 ?
Br1 Cs1 S4 73.726(17) 2_645 2_545 ?
Br1 Cs1 S4 138.899(16) . 2_545 ?
Br1 Cs1 S3 71.933(17) 2_645 1_545 ?
Br1 Cs1 S3 120.507(15) . 1_545 ?
P Cs1 Cs2 52.577(12) . 2_545 ?
P Cs1 Cs2 55.731(12) . . ?
S1 Cs1 Cs2 84.618(12) . . ?
S1 Cs1 Cs2 49.755(13) . 2_545 ?
S1 Cs1 P 29.370(15) . . ?
S2 Cs1 Cs2 43.114(15) . . ?
S2 Cs1 Cs2 89.209(14) 2_545 . ?
S2 Cs1 Cs2 46.374(15) . 2_545 ?
S2 Cs1 Cs2 47.406(14) 2_545 2_545 ?
S2 Cs1 Br2 148.020(17) . 1_545 ?
S2 Cs1 Br2 113.722(15) 2_545 1_545 ?
S2 Cs1 Br2 86.992(16) . 2_645 ?
S2 Cs1 Br1 100.559(16) . . ?
S2 Cs1 Br1 129.587(16) . 2_645 ?
S2 Cs1 P 28.442(17) . . ?
S2 Cs1 P 90.698(18) 2_545 . ?
S2 Cs1 S1 53.711(17) . . ?
S2 Cs1 S1 96.997(19) 2_545 . ?
S2 Cs1 S2 67.765(7) . 2_545 ?
S2 Cs1 S4 51.572(19) 2_545 2_545 ?
S2 Cs1 S4 56.17(2) . 2_545 ?
S2 Cs1 S3 119.30(2) . 1_545 ?
S4 Cs1 Cs2 79.345(15) 2_545 2_545 ?
S4 Cs1 Cs2 44.172(14) 2_545 . ?
S4 Cs1 P 83.342(19) 2_545 . ?
S4 Cs1 S1 109.74(2) 2_545 . ?
S3 Cs1 Cs2 76.850(16) 1_545 2_545 ?
S3 Cs1 Cs2 144.282(15) 1_545 . ?
S3 Cs1 Br2 136.917(17) 1_545 2_645 ?
S3 Cs1 Br2 57.332(14) 1_545 1_545 ?
S3 Cs1 P 127.90(2) 1_545 . ?
S3 Cs1 S1 108.61(2) 1_545 . ?
S3 Cs1 S2 56.964(18) 1_545 2_545 ?
S3 Cs1 S4 100.546(19) 1_545 2_545 ?
Cs2 Cs2 Cs1 164.935(10) 3_665 2 ?
Br2 Cs2 Cs1 136.351(9) 2_645 2 ?
Br2 Cs2 Cs1 116.127(9) 4_575 2 ?
Br2 Cs2 Cs2 52.264(8) 4_575 3_665 ?
Br2 Cs2 Cs2 53.836(8) 2_645 3_665 ?
Br2 Cs2 Br2 106.100(9) 2_645 4_575 ?
Br2 Cs2 Br1 72.918(10) 2_645 4_565 ?
Br2 Cs2 Br1 66.549(10) 2_645 2_655 ?
Br2 Cs2 Br1 73.540(10) 4_575 2_655 ?
Br2 Cs2 Br1 64.543(9) 4_575 4_565 ?
Br2 Cs2 P 154.214(15) 2_645 2 ?
Br2 Cs2 P 75.820(14) 4_575 2 ?
Br2 Cs2 S1 169.314(16) 2_645 2 ?
Br2 Cs2 S1 63.622(15) 4_575 2 ?
Br2 Cs2 S4 67.113(16) 2_645 2_545 ?
Br2 Cs2 S3 135.566(15) 4_575 . ?
Br2 Cs2 S3 77.650(17) 2_645 . ?
Br1 Cs2 Cs1 115.289(9) 4_565 2 ?
Br1 Cs2 Cs1 134.952(9) 2_655 2 ?
Br1 Cs2 Cs2 55.552(8) 2_655 3_665 ?
Br1 Cs2 Cs2 52.917(8) 4_565 3_665 ?
Br1 Cs2 Br1 108.468(9) 2_655 4_565 ?
Br1 Cs2 P 127.771(14) 4_565 2 ?
Br1 Cs2 P 90.191(14) 2_655 2 ?
Br1 Cs2 S1 110.987(15) 2_655 2 ?
Br1 Cs2 S3 67.646(15) 2_655 . ?
Br1 Cs2 S3 148.824(17) 4_565 . ?
P Cs2 Cs1 54.697(13) 2 2 ?
P Cs2 Cs2 122.366(15) 2 3_665 ?
S1 Cs2 Cs1 53.098(14) 2 2 ?
S1 Cs2 Cs2 115.818(15) 2 3_665 ?
S1 Cs2 Br1 98.885(14) 2 4_565 ?
S1 Cs2 P 30.397(16) 2 2 ?
S1 Cs2 S3 111.50(2) 2 . ?
S2 Cs2 Cs1 47.275(16) 2 2 ?
S2 Cs2 Cs1 49.545(15) . 2 ?
S2 Cs2 Cs2 138.820(17) 2 3_665 ?
S2 Cs2 Cs2 141.029(17) . 3_665 ?
S2 Cs2 Br2 103.204(16) 2 4_575 ?
S2 Cs2 Br2 132.937(17) 2 2_645 ?
S2 Cs2 Br2 87.518(17) . 2_645 ?
S2 Cs2 Br2 165.390(17) . 4_575 ?
S2 Cs2 Br1 88.015(17) 2 2_655 ?
S2 Cs2 Br1 116.248(15) . 4_565 ?
S2 Cs2 Br1 154.054(17) 2 4_565 ?
S2 Cs2 Br1 117.853(16) . 2_655 ?
S2 Cs2 P 94.291(19) . 2 ?
S2 Cs2 P 29.326(17) 2 2 ?
S2 Cs2 S1 55.755(18) 2 2 ?
S2 Cs2 S1 102.46(2) . 2 ?
S2 Cs2 S2 69.674(7) 2 . ?
S2 Cs2 S4 57.739(19) . 2_545 ?
S2 Cs2 S4 123.23(2) 2 2_545 ?
S2 Cs2 S3 55.75(2) 2 . ?
S2 Cs2 S3 51.569(18) . . ?
S4 Cs2 Cs1 80.943(16) 2_545 2 ?
S4 Cs2 Cs2 97.396(16) 2_545 3_665 ?
S4 Cs2 Br2 122.286(16) 2_545 4_575 ?
S4 Cs2 Br1 58.720(15) 2_545 4_565 ?
S4 Cs2 Br1 133.610(17) 2_545 2_655 ?
S4 Cs2 P 134.36(2) 2_545 2 ?
S4 Cs2 S1 114.95(2) 2_545 2 ?
S4 Cs2 S3 100.342(19) 2_545 . ?
S3 Cs2 Cs1 79.855(15) . 2 ?
S3 Cs2 Cs2 115.085(16) . 3_665 ?
S3 Cs2 P 83.385(19) . 2 ?
In Br2 Cs1 98.623(12) . 1_565 ?
In Br2 Cs1 92.260(12) . 2_655 ?
In Br2 Cs2 97.642(12) . 4_676 ?
In Br2 Cs2 155.222(15) . 2_655 ?
Cs1 Br2 Cs1 95.971(10) 2_655 1_565 ?
Cs1 Br2 Cs2 162.193(12) 2_655 4_676 ?
Cs2 Br2 Cs1 105.452(11) 2_655 1_565 ?
Cs2 Br2 Cs1 91.001(10) 2_655 2_655 ?
Cs2 Br2 Cs1 97.123(11) 4_676 1_565 ?
Cs2 Br2 Cs2 73.900(9) 2_655 4_676 ?
In Br1 Cs1 101.886(13) . . ?
In Br1 Cs1 94.016(12) . 2_655 ?
In Br1 Cs2 94.679(12) . 4_666 ?
In Br1 Cs2 149.359(14) . 2_645 ?
Cs1 Br1 Cs1 99.971(10) 2_655 . ?
Cs1 Br1 Cs2 91.283(11) 2_655 2_645 ?
Cs1 Br1 Cs2 97.422(10) . 4_666 ?
Cs1 Br1 Cs2 158.497(13) 2_655 4_666 ?
Cs1 Br1 Cs2 106.866(10) . 2_645 ?
Cs2 Br1 Cs2 71.533(9) 2_645 4_666 ?
Cs2 P Cs1 72.726(14) 2_545 . ?
S1 P Cs1 70.83(3) . . ?
S1 P Cs2 68.46(3) . 2_545 ?
S1 P S4 104.47(5) . . ?
S1 P S3 104.69(5) . . ?
S2 P Cs1 59.39(3) . . ?
S2 P Cs2 60.71(3) . 2_545 ?
S2 P S1 116.10(5) . . ?
S2 P S4 109.07(5) . . ?
S2 P S3 109.96(5) . . ?
S4 P Cs1 160.07(4) . . ?
S4 P Cs2 87.47(4) . 2_545 ?
S3 P Cs1 87.33(4) . . ?
S3 P Cs2 160.04(4) . 2_545 ?
S3 P S4 112.49(5) . . ?
In S1 In 94.88(3) . 3_666 ?
In S1 Cs1 161.52(3) 3_666 . ?
In S1 Cs1 91.55(2) . . ?
In S1 Cs2 162.74(3) . 2_545 ?
In S1 Cs2 92.28(2) 3_666 2_545 ?
Cs2 S1 Cs1 77.147(16) 2_545 . ?
P S1 In 84.06(4) . . ?
P S1 In 83.65(4) . 3_666 ?
P S1 Cs1 79.80(3) . . ?
P S1 Cs2 81.15(3) . 2_545 ?
Cs1 S2 Cs1 166.81(3) . 2 ?
Cs1 S2 Cs2 94.17(2) . . ?
Cs2 S2 Cs1 93.30(2) 2_545 2 ?
Cs2 S2 Cs1 86.351(19) 2_545 . ?
Cs2 S2 Cs1 83.049(18) . 2 ?
Cs2 S2 Cs2 166.18(3) 2_545 . ?
P S2 Cs1 92.16(4) . . ?
P S2 Cs1 101.02(4) . 2 ?
P S2 Cs2 89.97(4) . 2_545 ?
P S2 Cs2 103.80(4) . . ?
In S4 Cs1 153.68(4) 3_666 2 ?
In S4 Cs2 103.00(3) 3_666 2 ?
Cs2 S4 Cs1 88.614(18) 2 2 ?
P S4 In 94.60(4) . 3_666 ?
P S4 Cs1 95.03(3) . 2 ?
P S4 Cs2 131.60(5) . 2 ?
In S3 Cs1 105.91(3) . 1_565 ?
In S3 Cs2 155.43(4) . . ?
Cs1 S3 Cs2 86.830(17) 1_565 . ?
P S3 In 94.04(4) . . ?
P S3 Cs1 136.35(5) . 1_565 ?
P S3 Cs2 90.54(3) . . ?

loop_
_geom_bond_atom_site_label_1
_geom_bond_atom_site_label_2
_geom_bond_distance
_geom_bond_site_symmetry_2
_geom_bond_publ_flag
In Br2 2.6545(4) . ?
In Br1 2.6533(4) . ?
In S1 2.8489(9) . ?
In S1 2.8752(9) 3_666 ?
In S4 2.4723(8) 3_666 ?
In S3 2.4834(8) . ?
Cs1 Cs2 4.8520(4) 2_545 ?
Cs1 Cs2 5.2511(4) . ?
Cs1 Br2 3.7111(5) 2_645 ?
Cs1 Br2 3.8233(5) 1_545 ?
Cs1 Br1 3.6757(5) . ?
Cs1 Br1 3.6339(5) 2_645 ?
Cs1 P 4.1467(9) . ?
Cs1 S1 3.9797(9) . ?
Cs1 S2 3.5716(9) . ?
Cs1 S2 3.7193(9) 2_545 ?
Cs1 S4 3.8548(9) 2_545 ?
Cs1 S3 3.6784(9) 1_545 ?
Cs2 Cs2 4.4351(5) 3_665 ?
Cs2 Br2 3.6507(4) 2_645 ?
Cs2 Br2 3.7268(4) 4_575 ?
Cs2 Br1 3.8560(5) 4_565 ?
Cs2 Br1 3.7303(5) 2_655 ?
Cs2 P 4.0353(8) 2 ?
Cs2 S1 3.7986(9) 2 ?
Cs2 S2 3.5984(9) . ?
Cs2 S2 3.5193(9) 2 ?
Cs2 S4 3.6600(10) 2_545 ?
Cs2 S3 3.9767(9) . ?
P S1 2.0664(11) . ?
P S2 1.9763(11) . ?
P S4 2.0712(12) . ?
P S3 2.0680(12) . ?
